data_7712115
loop_
_publ_author_name
'Wang, Xuejiao'
'Feng, Xiaowen'
'Molokeev, Maxim S.'
'Zheng, Huiling'
'Wang, Qiushi'
'Xu, Chunyan'
'Li, Ji-Guang'

_publ_section_title
;
 Modulation of Bi<sup>3+</sup> luminescence from broadband green to
 broadband deep red in Lu<sub>2</sub>WO<sub>6</sub> by Gd<sup>3+</sup>
 doping and its applications in high color rendering index white LED and
 near-infrared LED.
;
_journal_issue 9
_journal_name_full 'Dalton transactions (Cambridge, England : 2003)'
_journal_page_first 2619
_journal_page_last 2630
_journal_paper_doi 10.1039/d2dt03751c
_journal_volume 52
_journal_year 2023
_chemical_formula_moiety
;
Gd0.60 Lu7.40 O24 W4
;
_chemical_formula_sum 'Gd0.6 Lu7.4 O24 W4'
_chemical_formula_weight 2508.49
_chemical_name_mineral
;
;
_space_group_IT_number 13
_space_group_name_Hall '-P 2yc'
_space_group_name_H-M_alt 'P 1 2/c 1'
_symmetry_cell_setting monoclinic
_symmetry_space_group_name_Hall '-P 2yc'
_symmetry_space_group_name_H-M 'P 1 2/c 1'
_audit_update_record
;
2022-10-17 deposited with the CCDC.	2023-01-13 downloaded from the CCDC.
;
_cell_angle_alpha 90
_cell_angle_beta 104.6381(11)
_cell_angle_gamma 90
_cell_formula_units_Z 1
_cell_length_a 7.52747(14)
_cell_length_b 5.27346(11)
_cell_length_c 11.2307(2)
_cell_measurement_reflns_used 104
_cell_measurement_temperature 300
_cell_measurement_theta_max 35
_cell_measurement_theta_min 2.5
_cell_volume 431.341(14)
_diffrn_ambient_temperature 300
_diffrn_measurement_device_type
;
D8 ADVANCE Bruker
;
_diffrn_radiation_monochromator none
_diffrn_radiation_probe x-ray
_diffrn_radiation_type
;
 Cu K\a~1~~2~
;
_exptl_absorpt_coefficient_mu 141.071
_exptl_crystal_density_diffrn 9.6978(3)
_pd_char_colour
;
colourless
;
_pd_meas_2theta_range_inc 0.02
_pd_meas_2theta_range_max 70
_pd_meas_2theta_range_min 5
_pd_meas_scan_method step
_pd_proc_ls_pref_orient_corr
;
Anisotropic model of PO. Spherical harmonics 2 ordrer.
 Jarvinen (1993). Application of symmetrized harmonics expansion to correction
of the preferred orientation effect. - J. Appl. Cryst. 26 p525-531.
;
_pd_proc_ls_profile_function PearsonVII
_pd_proc_ls_prof_R_factor 5.19
_pd_proc_ls_prof_wR_expected 2.83
_pd_proc_ls_prof_wR_factor 6.8
_pd_proc_number_of_points 3250
_pd_spec_mount_mode reflection
_refine_ls_goodness_of_fit_all 2.4
_refine_ls_R_I_factor 2.28
_refine_ls_shift/su_max 0.01000
_cod_data_source_file d2dt03751c2.cif
_cod_data_source_block a_CCDC4
_cod_depositor_comments 'Adding full bibliography for 7712111--7712117.cif.'
_cod_original_sg_symbol_Hall
;
-P 2yc
;
_cod_original_sg_symbol_H-M P12/c1
_cod_original_formula_sum
;
Gd0.60 Lu7.40 O24 W4
;
_cod_database_code 7712115

loop_
_symmetry_equiv_pos_as_xyz
'x, y, z '
'-x, y, -z+1/2 '
'x, -y, z+1/2 '
'-x, -y, -z '

loop_
_atom_site_label
_atom_site_type_symbol
_atom_site_fract_x
_atom_site_fract_y
_atom_site_fract_z
_atom_site_occupancy
_atom_site_B_iso_or_equiv
Lu1 Lu 0 0.7304(9) 0.25 0.77(8) 3.2(3)
Gd1 Gd 0 0.7304(9) 0.25 0.23(8) 3.2(3)
Lu2 Lu 0.5 0.6840(9) 0.25 0.93(9) 3.4(3)
Gd2 Gd 0.5 0.6840(9) 0.25 0.07(9) 3.4(3)
Lu3 Lu 0.2031(3) 0.1892(8) 0.0775(2) 1.00(10) 4.2(3)
W1 W 0.2819(3) 0.2577(7) 0.3876(2) 1 3.8(3)
O1 O 0.300(4) 0.108(7) 0.559(3) 1 4.3(4)
O2 O 0.509(4) 0.372(5) 0.386(2) 1 4.3(4)
O3 O 0.141(4) 0.582(6) 0.426(3) 1 4.3(4)
O4 O 0.268(5) -0.015(4) 0.262(2) 1 4.3(4)
O5 O 0.102(5) 0.051(6) 0.398(3) 1 4.3(4)
O6 O 0.257(5) 0.422(5) 0.231(3) 1 4.3(4)

loop_
_diffrn_radiation_wavelength
_diffrn_radiation_wavelength_wt
1.5406 1.0000
1.5443 0.5000

loop_
_geom_angle_atom_site_label_1
_geom_angle_atom_site_label_2
_geom_angle_atom_site_label_3
_geom_angle
_geom_angle_site_symmetry_1
_geom_angle_site_symmetry_3
O1 W1 O2 107.28(63) . .
O1 W1 O2 66.20(76) . 4_666
O1 W1 O3 92.15(64) . .
O1 W1 O4 111.36(77) . .
O1 W1 O5 64.57(95) . .
O2 Lu2 O1 143.6(18) . 3_564
O2 Lu2 O1 80.29(54) . 4_666
O2 Lu2 O2 85.15(46) . 2_655
O2 Lu2 O4 110.30(59) . 1_565
O2 Lu2 O4 129.1(10) . 2_665
O2 Lu2 O6 59.87(85) . .
O2 Lu2 O6 66.49(72) . 2_655
O2 Gd2 O1 143.6(18) . 3_564
O2 Gd2 O1 80.29(54) . 4_666
O2 Gd2 O2 85.15(46) . 2_655
O2 Gd2 O4 110.30(59) . 1_565
O2 Gd2 O4 129.1(10) . 2_665
O2 Gd2 O6 59.87(85) . .
O2 Gd2 O6 66.49(72) . 2_655
O2 W1 O1 107.28(63) . .
O2 W1 O2 62.69(71) . 4_666
O2 W1 O3 104.80(61) . .
O2 W1 O4 96.50(60) . .
O2 W1 O6 73.53(68) . .
O3 Lu1 O3 137.1(17) . 2_555
O3 Lu1 O4 86.50(44) . 1_565
O3 Lu1 O4 118.03(82) . 2_565
O3 Lu1 O5 67.32(83) . 1_565
O3 Lu1 O6 68.80(71) . .
O3 Lu1 O6 84.27(52) . 2_555
O3 Gd1 O3 137.1(17) . 2_555
O3 Gd1 O4 86.50(44) . 1_565
O3 Gd1 O4 118.03(82) . 2_565
O3 Gd1 O5 67.32(83) . 1_565
O3 Gd1 O6 68.80(71) . .
O3 Gd1 O6 84.27(52) . 2_555
O3 W1 O1 92.15(64) . .
O3 W1 O2 104.80(61) . .
O3 W1 O2 61.75(80) . 4_666
O3 W1 O4 141.8(16) . .
O3 W1 O5 93.05(62) . .
O3 W1 O6 83.35(62) . .
O4 Lu3 O1 71.74(77) . 3_554
O4 Lu3 O2 93.43(48) . 2_655
O4 Lu3 O3 107.11(56) . 2_555
O4 Lu3 O5 75.68(62) . 2_555
O4 Lu3 O5 118.46(82) . 3_554
O4 Lu3 O6 64.58(76) . .
O4 W1 O1 111.36(77) . .
O4 W1 O2 96.50(60) . .
O4 W1 O3 141.8(16) . .
O4 W1 O5 72.43(77) . .
O4 W1 O6 72.76(66) . .
O5 W1 O1 64.57(95) . .
O5 W1 O2 122.88(98) . 4_666
O5 W1 O3 93.05(62) . .
O5 W1 O4 72.43(77) . .
O5 W1 O6 116.02(97) . .
O6 Lu1 O3 68.80(71) . .
O6 Lu1 O3 84.27(52) . 2_555
O6 Lu1 O4 73.71(59) . 1_565
O6 Lu1 O5 113.14(75) . 1_565
O6 Lu1 O5 120.75(93) . 2_565
O6 Lu1 O6 101.74(51) . 2_555
O6 Gd1 O3 68.80(71) . .
O6 Gd1 O3 84.27(52) . 2_555
O6 Gd1 O4 73.71(59) . 1_565
O6 Gd1 O5 113.14(75) . 1_565
O6 Gd1 O5 120.75(93) . 2_565
O6 Gd1 O6 101.74(51) . 2_555
O6 Lu2 O1 83.75(53) . 3_564
O6 Lu2 O1 129.6(12) . 4_666
O6 Lu2 O2 59.87(85) . .
O6 Lu2 O2 66.49(72) . 2_655
O6 Lu2 O4 79.96(54) . 1_565
O6 Lu2 O6 104.58(61) . 2_655
O6 Gd2 O1 83.75(53) . 3_564
O6 Gd2 O1 129.6(12) . 4_666
O6 Gd2 O2 59.87(85) . .
O6 Gd2 O2 66.49(72) . 2_655
O6 Gd2 O4 79.96(54) . 1_565
O6 Gd2 O6 104.58(61) . 2_655
O6 Lu3 O1 128.6(14) . 3_554
O6 Lu3 O2 68.13(70) . 2_655
O6 Lu3 O3 68.09(70) . 2_555
O6 Lu3 O3 107.38(77) . 3_564
O6 Lu3 O4 64.58(76) . .
O6 Lu3 O5 94.22(56) . 2_555
O6 W1 O2 73.53(68) . .
O6 W1 O2 110.92(68) . 4_666
O6 W1 O3 83.35(62) . .
O6 W1 O4 72.76(66) . .
O6 W1 O5 116.02(97) . .

loop_
_geom_bond_atom_site_label_1
_geom_bond_atom_site_label_2
_geom_bond_distance
_geom_bond_site_symmetry_2
Lu1 O3 2.141(31) .
Lu1 O4 2.398(29) 1_565
Lu1 O5 2.359(32) 1_565
Lu1 O6 2.577(28) .
Gd1 O3 2.141(31) .
Gd1 O4 2.398(29) 1_565
Gd1 O5 2.359(32) 1_565
Gd1 O6 2.577(28) .
Lu2 O1 2.537(32) 3_564
Lu2 O2 2.234(24) .
Lu2 O4 2.388(27) 1_565
Lu2 O6 2.259(28) .
Gd2 O1 2.537(32) 3_564
Gd2 O2 2.234(24) .
Gd2 O4 2.388(27) 1_565
Gd2 O6 2.259(28) .
Lu3 O1 1.762(34) 3_554
Lu3 O2 2.311(24) 2_655
Lu3 O3 3.309(26) 2_555
Lu3 O3 2.041(32) 3_564
Lu3 O4 2.275(21) .
Lu3 O5 2.490(29) 2_555
Lu3 O5 2.339(32) 3_554
Lu3 O6 2.071(30) .
W1 O1 2.052(33) .
W1 O2 1.817(24) .
W1 O2 3.276(23) 4_666
W1 O3 2.113(29) .
W1 O4 1.998(21) .
W1 O5 1.765(30) .
W1 O6 1.926(31) .
